data_4350151
loop_
_publ_author_name
'Gendler, Shimrit'
'Segal, Sharon'
'Goldberg, Israel'
'Goldschmidt, Zeev'
'Kol, Moshe'

_publ_section_title
;
 Titanium and zirconium complexes of dianionic and trianionic
 amine-phenolate-type ligands in catalysis of lactide polymerization.
;
_journal_issue 12
_journal_name_full 'Inorganic chemistry'
_journal_page_first 4783
_journal_page_last 4790
_journal_paper_doi 10.1021/ic052120j
_journal_volume 45
_journal_year 2006
_chemical_formula_sum 'C54 H87 N O4 Zr'
_chemical_formula_weight 905.47
_space_group_IT_number 76
_space_group_name_Hall 'P 4w'
_space_group_name_H-M_alt 'P 41'
_symmetry_cell_setting tetragonal
_atom_sites_solution_hydrogens geom
_atom_sites_solution_primary direct
_atom_sites_solution_secondary difmap
_audit_creation_method SHELXL-97
_cell_angle_alpha 90.00
_cell_angle_beta 90.00
_cell_angle_gamma 90.00
_cell_formula_units_Z 4
_cell_length_a 14.5900(4)
_cell_length_b 14.5900(4)
_cell_length_c 25.4060(7)
_cell_measurement_temperature 110(2)
_cell_volume 5408.1(3)
_computing_cell_refinement Denzo
_computing_data_collection 'Collect, Nonius B. V.'
_computing_data_reduction Denzo
_computing_structure_refinement 'SHELXL-97 (Sheldrick, 1997)'
_computing_structure_solution SIR-92
_diffrn_ambient_temperature 110(2)
_diffrn_detector_area_resol_mean '56 microns'
_diffrn_measured_fraction_theta_full 0.999
_diffrn_measured_fraction_theta_max 0.999
_diffrn_measurement_device_type 'Nonius KappaCCD'
_diffrn_measurement_method '1 deg phi scans'
_diffrn_radiation_monochromator graphite
_diffrn_radiation_source 'fine-focus sealed tube'
_diffrn_radiation_type MoK\a
_diffrn_radiation_wavelength 0.71073
_diffrn_reflns_av_R_equivalents 0.0000
_diffrn_reflns_av_sigmaI/netI 0.1043
_diffrn_reflns_limit_h_max 17
_diffrn_reflns_limit_h_min -17
_diffrn_reflns_limit_k_max 12
_diffrn_reflns_limit_k_min -12
_diffrn_reflns_limit_l_max 30
_diffrn_reflns_limit_l_min -27
_diffrn_reflns_number 8708
_diffrn_reflns_theta_full 25.00
_diffrn_reflns_theta_max 25.00
_diffrn_reflns_theta_min 2.13
_exptl_absorpt_coefficient_mu 0.244
_exptl_crystal_colour colorless
_exptl_crystal_density_diffrn 1.112
_exptl_crystal_density_method 'not measured'
_exptl_crystal_description prisms
_exptl_crystal_F_000 1960
_refine_diff_density_max 1.469
_refine_diff_density_min -0.720
_refine_diff_density_rms 0.104
_refine_ls_abs_structure_details 'Flack H D (1983), Acta Cryst. A39, 876-881'
_refine_ls_abs_structure_Flack 0.39(8)
_refine_ls_extinction_method none
_refine_ls_goodness_of_fit_ref 0.993
_refine_ls_hydrogen_treatment mixed
_refine_ls_matrix_type full
_refine_ls_number_parameters 563
_refine_ls_number_reflns 8708
_refine_ls_number_restraints 1
_refine_ls_restrained_S_all 0.993
_refine_ls_R_factor_all 0.1106
_refine_ls_R_factor_gt 0.0837
_refine_ls_shift/su_max 0.212
_refine_ls_shift/su_mean 0.012
_refine_ls_structure_factor_coef Fsqd
_refine_ls_weighting_details 'calc w=1/[\s^2^(Fo^2^)+(0.1458P)^2^+7.8212P] where P=(Fo^2^+2Fc^2^)/3'
_refine_ls_weighting_scheme calc
_refine_ls_wR_factor_gt 0.2066
_refine_ls_wR_factor_ref 0.2296
_reflns_number_gt 6793
_reflns_number_total 8708
_reflns_threshold_expression >2sigma(I)
_cod_data_source_file ic052120jsi20051212_023903.cif
_cod_data_source_block mk122
_cod_database_code 4350151

loop_
_symmetry_equiv_pos_as_xyz
'x, y, z'
'-x, -y, z+1/2'
'-y, x, z+1/4'
'y, -x, z+3/4'

loop_
_atom_site_label
_atom_site_type_symbol
_atom_site_fract_x
_atom_site_fract_y
_atom_site_fract_z
_atom_site_U_iso_or_equiv
_atom_site_adp_type
_atom_site_occupancy
_atom_site_symmetry_multiplicity
_atom_site_calc_flag
_atom_site_refinement_flags
Zr1 Zr 0.23805(4) 0.25657(5) -0.02394(4) 0.0213(2) Uani 1 1 d .
O2 O 0.1383(4) 0.2893(4) -0.0696(2) 0.0290(13) Uani 1 1 d .
O3 O 0.1999(5) 0.1340(5) -0.0018(3) 0.069(3) Uani 1 1 d .
O4 O 0.3405(5) 0.2620(6) -0.0757(3) 0.062(2) Uani 1 1 d .
O5 O 0.2309(6) 0.3575(5) 0.0256(4) 0.080(3) Uani 1 1 d .
N6 N 0.3660(5) 0.2178(4) 0.0337(2) 0.0237(14) Uani 1 1 d .
C7 C 0.2128(7) 0.0734(8) 0.0392(6) 0.070(4) Uani 1 1 d .
C8 C 0.3011(7) 0.0637(7) 0.0577(5) 0.052(3) Uani 1 1 d .
C9 C 0.3183(7) 0.0087(7) 0.1011(5) 0.058(3) Uani 1 1 d .
H9 H 0.3787 0.0047 0.1148 0.070 Uiso 1 1 calc R
C10 C 0.2456(6) -0.0422(6) 0.1254(4) 0.039(2) Uani 1 1 d .
C11 C 0.1616(6) -0.0397(6) 0.1005(3) 0.032(2) Uani 1 1 d .
H11 H 0.1161 -0.0819 0.1118 0.038 Uiso 1 1 calc R
C12 C 0.1383(6) 0.0207(6) 0.0597(4) 0.035(2) Uani 1 1 d .
C13 C 0.4287(7) 0.2253(11) -0.0813(4) 0.068(4) Uani 1 1 d .
C14 C 0.4858(7) 0.2295(7) -0.0382(4) 0.050(3) Uani 1 1 d .
C15 C 0.5747(7) 0.1940(9) -0.0428(4) 0.057(3) Uani 1 1 d .
H15 H 0.6127 0.1892 -0.0126 0.069 Uiso 1 1 calc R
C16 C 0.6070(6) 0.1661(7) -0.0910(3) 0.040(2) Uani 1 1 d .
C17 C 0.5514(6) 0.1729(6) -0.1343(4) 0.035(2) Uani 1 1 d .
H17 H 0.5755 0.1565 -0.1678 0.042 Uiso 1 1 calc R
C18 C 0.4586(6) 0.2036(7) -0.1313(3) 0.039(2) Uani 1 1 d .
C19 C 0.2801(9) 0.4046(7) 0.0614(5) 0.069(4) Uani 1 1 d .
C20 C 0.2683(7) 0.4980(6) 0.0708(4) 0.042(2) Uani 1 1 d .
C21 C 0.3256(6) 0.5385(6) 0.1084(4) 0.036(2) Uani 1 1 d .
H21 H 0.3168 0.6018 0.1157 0.043 Uiso 1 1 calc R
C22 C 0.3933(7) 0.4941(7) 0.1355(4) 0.046(2) Uani 1 1 d .
C23 C 0.4044(10) 0.4024(8) 0.1266(6) 0.091(6) Uani 1 1 d .
H23 H 0.4547 0.3710 0.1421 0.109 Uiso 1 1 calc R
C24 C 0.3402(7) 0.3527(7) 0.0939(5) 0.054(3) Uani 1 1 d .
C25 C 0.3844(8) 0.1188(6) 0.0298(4) 0.056(3) Uani 1 1 d .
H25A H 0.4430 0.1039 0.0474 0.067 Uiso 1 1 calc R
H25B H 0.3892 0.1006 -0.0077 0.067 Uiso 1 1 calc R
C26 C 0.4495(7) 0.2661(8) 0.0167(4) 0.054(3) Uani 1 1 d .
H26A H 0.4979 0.2579 0.0437 0.065 Uiso 1 1 calc R
H26B H 0.4364 0.3325 0.0139 0.065 Uiso 1 1 calc R
C27 C 0.3431(7) 0.2404(8) 0.0892(3) 0.054(3) Uani 1 1 d .
H27A H 0.3901 0.2149 0.1132 0.065 Uiso 1 1 calc R
H27B H 0.2829 0.2140 0.0988 0.065 Uiso 1 1 calc R
C28 C 0.0642(6) 0.3175(6) -0.1027(3) 0.030(2) Uani 1 1 d .
C29 C 0.0385(9) 0.2312(9) -0.1364(6) 0.079(4) Uani 1 1 d .
H29A H 0.0858 0.2209 -0.1631 0.118 Uiso 1 1 calc R
H29B H -0.0207 0.2414 -0.1537 0.118 Uiso 1 1 calc R
H29C H 0.0343 0.1774 -0.1135 0.118 Uiso 1 1 calc R
C30 C -0.0144(9) 0.3443(14) -0.0703(5) 0.114(7) Uani 1 1 d .
H30A H -0.0348 0.2916 -0.0494 0.172 Uiso 1 1 calc R
H30B H -0.0646 0.3647 -0.0931 0.172 Uiso 1 1 calc R
H30C H 0.0034 0.3943 -0.0467 0.172 Uiso 1 1 calc R
C31 C 0.0983(10) 0.3865(12) -0.1390(8) 0.127(8) Uani 1 1 d .
H31A H 0.1163 0.4413 -0.1193 0.190 Uiso 1 1 calc R
H31B H 0.0500 0.4024 -0.1642 0.190 Uiso 1 1 calc R
H31C H 0.1515 0.3622 -0.1579 0.190 Uiso 1 1 calc R
C32 C 0.2676(6) -0.1072(5) 0.1715(4) 0.0310(19) Uani 1 1 d .
C33 C 0.3495(7) -0.1673(7) 0.1566(5) 0.053(3) Uani 1 1 d .
H33A H 0.3321 -0.2083 0.1277 0.080 Uiso 1 1 calc R
H33B H 0.3681 -0.2039 0.1872 0.080 Uiso 1 1 calc R
H33C H 0.4006 -0.1283 0.1455 0.080 Uiso 1 1 calc R
C34 C 0.1867(6) -0.1677(6) 0.1867(4) 0.042(2) Uani 1 1 d .
H34A H 0.1341 -0.1291 0.1959 0.063 Uiso 1 1 calc R
H34B H 0.2035 -0.2056 0.2171 0.063 Uiso 1 1 calc R
H34C H 0.1705 -0.2074 0.1570 0.063 Uiso 1 1 calc R
C35 C 0.2967(8) -0.0482(8) 0.2204(5) 0.062(3) Uani 1 1 d .
H35A H 0.3514 -0.0123 0.2116 0.094 Uiso 1 1 calc R
H35B H 0.3104 -0.0888 0.2501 0.094 Uiso 1 1 calc R
H35C H 0.2466 -0.0068 0.2300 0.094 Uiso 1 1 calc R
C36 C 0.0449(6) 0.0237(6) 0.0337(4) 0.036(2) Uani 1 1 d .
C37 C 0.0504(7) 0.0058(7) -0.0256(4) 0.055(3) Uani 1 1 d .
H37A H 0.0863 0.0545 -0.0424 0.082 Uiso 1 1 calc R
H37B H -0.0115 0.0050 -0.0405 0.082 Uiso 1 1 calc R
H37C H 0.0800 -0.0535 -0.0319 0.082 Uiso 1 1 calc R
C38 C -0.0196(6) -0.0495(6) 0.0569(4) 0.038(2) Uani 1 1 d .
H38A H 0.0062 -0.1106 0.0506 0.056 Uiso 1 1 calc R
H38B H -0.0798 -0.0450 0.0401 0.056 Uiso 1 1 calc R
H38C H -0.0261 -0.0396 0.0949 0.056 Uiso 1 1 calc R
C39 C -0.0015(7) 0.1179(7) 0.0435(5) 0.052(3) Uani 1 1 d .
H39A H -0.0005 0.1318 0.0812 0.078 Uiso 1 1 calc R
H39B H -0.0651 0.1157 0.0311 0.078 Uiso 1 1 calc R
H39C H 0.0319 0.1656 0.0242 0.078 Uiso 1 1 calc R
C40 C 0.7082(5) 0.1324(6) -0.0972(4) 0.037(2) Uani 1 1 d .
C41 C 0.7566(7) 0.1949(8) -0.1373(5) 0.062(3) Uani 1 1 d .
H41A H 0.7560 0.2582 -0.1245 0.093 Uiso 1 1 calc R
H41B H 0.7246 0.1917 -0.1712 0.093 Uiso 1 1 calc R
H41C H 0.8202 0.1746 -0.1419 0.093 Uiso 1 1 calc R
C42 C 0.7078(7) 0.0363(8) -0.1207(4) 0.053(3) Uani 1 1 d .
H42A H 0.7708 0.0132 -0.1228 0.079 Uiso 1 1 calc R
H42B H 0.6812 0.0384 -0.1561 0.079 Uiso 1 1 calc R
H42C H 0.6712 -0.0044 -0.0984 0.079 Uiso 1 1 calc R
C43 C 0.7604(8) 0.1316(13) -0.0468(5) 0.096(6) Uani 1 1 d .
H43A H 0.7233 0.1026 -0.0193 0.144 Uiso 1 1 calc R
H43B H 0.7749 0.1947 -0.0364 0.144 Uiso 1 1 calc R
H43C H 0.8175 0.0971 -0.0515 0.144 Uiso 1 1 calc R
C44 C 0.3985(6) 0.2099(6) -0.1807(3) 0.0321(19) Uani 1 1 d .
C45 C 0.4533(6) 0.1861(6) -0.2302(3) 0.0321(19) Uani 1 1 d .
H45A H 0.5029 0.2307 -0.2349 0.048 Uiso 1 1 calc R
H45B H 0.4127 0.1879 -0.2610 0.048 Uiso 1 1 calc R
H45C H 0.4794 0.1246 -0.2266 0.048 Uiso 1 1 calc R
C46 C 0.3178(6) 0.1454(7) -0.1770(4) 0.042(2) Uani 1 1 d .
H46A H 0.3398 0.0819 -0.1769 0.062 Uiso 1 1 calc R
H46B H 0.2774 0.1549 -0.2074 0.062 Uiso 1 1 calc R
H46C H 0.2839 0.1575 -0.1445 0.062 Uiso 1 1 calc R
C47 C 0.3668(6) 0.3116(7) -0.1861(4) 0.041(2) Uani 1 1 d .
H47A H 0.3325 0.3295 -0.1545 0.061 Uiso 1 1 calc R
H47B H 0.3274 0.3179 -0.2171 0.061 Uiso 1 1 calc R
H47C H 0.4205 0.3513 -0.1899 0.061 Uiso 1 1 calc R
C48 C 0.1931(6) 0.5525(6) 0.0421(3) 0.035(2) Uani 1 1 d .
C49 C 0.2108(7) 0.5570(7) -0.0173(4) 0.049(2) Uani 1 1 d .
H49A H 0.2689 0.5886 -0.0238 0.073 Uiso 1 1 calc R
H49B H 0.1608 0.5907 -0.0344 0.073 Uiso 1 1 calc R
H49C H 0.2138 0.4948 -0.0316 0.073 Uiso 1 1 calc R
C50 C 0.0983(7) 0.5048(6) 0.0531(4) 0.045(2) Uani 1 1 d .
H50A H 0.0495 0.5385 0.0350 0.068 Uiso 1 1 calc R
H50B H 0.0863 0.5046 0.0910 0.068 Uiso 1 1 calc R
H50C H 0.1001 0.4416 0.0401 0.068 Uiso 1 1 calc R
C51 C 0.1865(6) 0.6509(6) 0.0625(4) 0.040(2) Uani 1 1 d .
H51A H 0.2460 0.6813 0.0585 0.060 Uiso 1 1 calc R
H51B H 0.1694 0.6501 0.0998 0.060 Uiso 1 1 calc R
H51C H 0.1400 0.6843 0.0424 0.060 Uiso 1 1 calc R
C52 C 0.4527(7) 0.5454(6) 0.1762(4) 0.047(3) Uani 1 1 d .
C53 C 0.5204(9) 0.4827(8) 0.2031(6) 0.083(5) Uani 1 1 d .
H53A H 0.5517 0.5162 0.2313 0.124 Uiso 1 1 calc R
H53B H 0.5655 0.4611 0.1774 0.124 Uiso 1 1 calc R
H53C H 0.4878 0.4301 0.2181 0.124 Uiso 1 1 calc R
C54 C 0.3910(7) 0.5886(6) 0.2179(4) 0.046(2) Uani 1 1 d .
H54A H 0.4289 0.6178 0.2450 0.069 Uiso 1 1 calc R
H54B H 0.3529 0.5410 0.2341 0.069 Uiso 1 1 calc R
H54C H 0.3516 0.6347 0.2013 0.069 Uiso 1 1 calc R
C55 C 0.5046(7) 0.6204(9) 0.1482(5) 0.068(4) Uani 1 1 d .
H55A H 0.4623 0.6699 0.1388 0.102 Uiso 1 1 calc R
H55B H 0.5327 0.5956 0.1162 0.102 Uiso 1 1 calc R
H55C H 0.5526 0.6444 0.1714 0.102 Uiso 1 1 calc R
C56 C 0.1589(16) 0.292(3) 0.2020(8) 0.177(13) Uani 1 1 d .
C57 C 0.1086(16) 0.261(2) 0.1558(9) 0.188(13) Uani 1 1 d .
C58 C 0.1263(14) 0.418(4) 0.2118(13) 0.24(3) Uani 1 1 d .
C59 C 0.1346(15) 0.559(2) 0.2650(13) 0.174(12) Uani 1 1 d .
C60 C 0.161(2) 0.433(4) 0.2528(16) 0.28(3) Uani 1 1 d .

loop_
_atom_site_aniso_label
_atom_site_aniso_U_11
_atom_site_aniso_U_22
_atom_site_aniso_U_33
_atom_site_aniso_U_23
_atom_site_aniso_U_13
_atom_site_aniso_U_12
Zr1 0.0191(4) 0.0205(4) 0.0243(3) 0.0013(3) -0.0011(4) 0.0011(3)
O2 0.023(3) 0.028(3) 0.036(3) 0.000(3) -0.006(3) 0.001(2)
O3 0.039(4) 0.066(5) 0.101(6) 0.052(5) -0.024(4) -0.020(4)
O4 0.047(4) 0.107(7) 0.030(4) 0.011(4) -0.007(3) 0.043(4)
O5 0.093(6) 0.051(5) 0.095(6) -0.037(4) -0.066(6) 0.042(5)
N6 0.029(4) 0.021(3) 0.021(3) 0.000(3) 0.007(3) 0.006(3)
C7 0.034(6) 0.065(8) 0.111(11) 0.062(8) -0.034(6) -0.023(5)
C8 0.042(6) 0.046(6) 0.069(7) -0.005(5) -0.004(5) -0.014(5)
C9 0.046(6) 0.044(6) 0.085(8) 0.030(6) -0.035(6) -0.009(5)
C10 0.022(4) 0.040(5) 0.055(6) 0.016(4) -0.007(4) -0.005(4)
C11 0.033(5) 0.020(4) 0.042(5) 0.001(4) -0.004(4) 0.001(3)
C12 0.028(4) 0.031(5) 0.046(5) 0.026(4) 0.006(4) -0.004(4)
C13 0.021(5) 0.161(13) 0.022(5) -0.013(6) -0.015(4) 0.015(6)
C14 0.035(5) 0.055(6) 0.059(7) 0.006(5) 0.010(5) 0.006(5)
C15 0.036(5) 0.094(9) 0.042(6) -0.012(6) -0.006(4) 0.009(6)
C16 0.029(5) 0.061(6) 0.030(5) -0.008(4) -0.001(4) 0.011(4)
C17 0.040(5) 0.035(5) 0.032(5) -0.009(4) 0.009(4) 0.003(4)
C18 0.030(5) 0.058(6) 0.027(5) 0.002(4) 0.000(4) 0.010(4)
C19 0.100(9) 0.040(6) 0.066(8) -0.027(6) -0.059(7) 0.039(6)
C20 0.059(6) 0.021(5) 0.048(6) -0.011(4) -0.019(5) 0.020(4)
C21 0.042(5) 0.027(4) 0.038(5) -0.012(4) -0.015(4) 0.015(4)
C22 0.047(6) 0.034(5) 0.057(6) -0.017(4) -0.019(5) 0.014(4)
C23 0.119(11) 0.046(7) 0.107(10) -0.059(7) -0.091(9) 0.054(7)
C24 0.055(7) 0.040(6) 0.068(7) -0.003(5) 0.000(5) 0.022(5)
C25 0.073(7) 0.036(5) 0.059(7) -0.020(5) -0.045(6) 0.024(5)
C26 0.029(5) 0.070(7) 0.063(7) 0.018(6) -0.019(5) -0.014(5)
C27 0.037(5) 0.105(9) 0.021(5) -0.013(5) -0.004(4) 0.033(6)
C28 0.026(5) 0.025(5) 0.037(5) 0.003(4) -0.012(4) 0.000(4)
C29 0.071(9) 0.068(8) 0.097(10) -0.023(7) -0.039(8) 0.005(7)
C30 0.052(8) 0.24(2) 0.053(8) -0.022(10) -0.019(7) 0.053(10)
C31 0.067(9) 0.127(13) 0.187(18) 0.124(14) -0.069(11) -0.044(9)
C32 0.040(5) 0.018(4) 0.035(5) 0.000(3) -0.004(4) 0.002(3)
C33 0.041(6) 0.044(6) 0.075(8) 0.003(5) -0.010(5) 0.003(5)
C34 0.028(5) 0.042(5) 0.056(6) 0.012(5) -0.004(4) -0.006(4)
C35 0.057(7) 0.076(7) 0.054(7) -0.019(6) -0.012(6) -0.012(6)
C36 0.021(4) 0.043(5) 0.045(5) 0.015(4) -0.002(4) -0.007(4)
C37 0.048(5) 0.062(6) 0.055(6) 0.022(6) 0.020(6) 0.010(5)
C38 0.030(5) 0.033(5) 0.049(6) 0.004(4) -0.007(4) -0.006(4)
C39 0.039(6) 0.042(6) 0.075(7) 0.008(5) -0.017(5) 0.009(4)
C40 0.017(4) 0.045(5) 0.048(5) -0.013(4) -0.005(4) 0.005(4)
C41 0.025(5) 0.065(8) 0.096(9) -0.007(7) 0.012(5) -0.006(5)
C42 0.041(6) 0.062(7) 0.055(7) -0.005(5) 0.007(5) 0.022(5)
C43 0.043(7) 0.184(17) 0.061(8) -0.063(9) -0.026(6) 0.041(8)
C44 0.023(4) 0.046(5) 0.028(4) -0.001(4) -0.006(3) -0.007(4)
C45 0.032(5) 0.039(5) 0.025(4) -0.001(4) -0.002(4) 0.003(4)
C46 0.025(5) 0.054(6) 0.046(6) -0.002(5) -0.001(4) -0.004(4)
C47 0.024(4) 0.056(6) 0.041(5) 0.002(4) -0.012(4) 0.011(4)
C48 0.046(5) 0.030(5) 0.028(5) -0.004(4) -0.012(4) 0.021(4)
C49 0.046(5) 0.066(6) 0.033(5) 0.000(5) -0.008(5) 0.018(5)
C50 0.052(6) 0.031(5) 0.052(6) 0.007(4) -0.026(5) 0.002(4)
C51 0.038(5) 0.026(5) 0.057(6) 0.000(4) -0.009(4) 0.009(4)
C52 0.040(5) 0.035(5) 0.066(7) -0.023(5) -0.025(5) 0.006(4)
C53 0.086(9) 0.044(6) 0.119(11) -0.039(7) -0.075(8) 0.039(6)
C54 0.051(6) 0.042(5) 0.046(6) -0.009(5) -0.026(5) -0.006(4)
C55 0.031(6) 0.083(9) 0.091(9) -0.035(7) 0.002(6) 0.000(6)
C56 0.093(15) 0.34(4) 0.102(15) 0.07(2) -0.039(12) -0.09(2)
C57 0.117(18) 0.33(4) 0.120(18) 0.03(2) -0.002(14) -0.11(2)
C58 0.052(11) 0.50(7) 0.17(3) 0.20(4) 0.009(14) -0.04(2)
C59 0.087(14) 0.20(3) 0.24(3) 0.07(2) 0.023(17) 0.034(16)
C60 0.19(3) 0.43(7) 0.23(4) 0.22(5) -0.06(3) -0.18(4)

loop_
_atom_type_symbol
_atom_type_description
_atom_type_scat_dispersion_real
_atom_type_scat_dispersion_imag
_atom_type_scat_source
C C 0.0033 0.0016 'International Tables Vol C Tables 4.2.6.8 and 6.1.1.4'
H H 0.0000 0.0000 'International Tables Vol C Tables 4.2.6.8 and 6.1.1.4'
O O 0.0106 0.0060 'International Tables Vol C Tables 4.2.6.8 and 6.1.1.4'
N N 0.0061 0.0033 'International Tables Vol C Tables 4.2.6.8 and 6.1.1.4'
Zr Zr -2.9673 0.5597 'International Tables Vol C Tables 4.2.6.8 and 6.1.1.4'

loop_
_geom_angle_atom_site_label_1
_geom_angle_atom_site_label_2
_geom_angle_atom_site_label_3
_geom_angle
O2 Zr1 O5 99.3(3)
O2 Zr1 O3 100.7(3)
O5 Zr1 O3 119.5(4)
O2 Zr1 O4 99.2(2)
O5 Zr1 O4 116.0(5)
O3 Zr1 O4 116.1(4)
O2 Zr1 N6 178.9(2)
O5 Zr1 N6 80.1(3)
O3 Zr1 N6 80.4(3)
O4 Zr1 N6 80.3(2)
C28 O2 Zr1 177.6(5)
C7 O3 Zr1 139.9(7)
C13 O4 Zr1 137.8(7)
C19 O5 Zr1 142.8(7)
C26 N6 C25 107.4(8)
C26 N6 C27 110.9(8)
C25 N6 C27 108.8(8)
C26 N6 Zr1 110.3(5)
C25 N6 Zr1 109.1(5)
C27 N6 Zr1 110.3(5)
O3 C7 C8 116.8(9)
O3 C7 C12 121.1(8)
C8 C7 C12 122.1(10)
C7 C8 C9 119.9(10)
C7 C8 C25 120.0(10)
C9 C8 C25 120.0(9)
C8 C9 C10 120.5(9)
C8 C9 H9 119.7
C10 C9 H9 119.7
C11 C10 C9 116.5(8)
C11 C10 C32 123.4(8)
C9 C10 C32 119.5(7)
C10 C11 C12 124.8(8)
C10 C11 H11 117.6
C12 C11 H11 117.6
C11 C12 C7 115.0(8)
C11 C12 C36 123.9(7)
C7 C12 C36 120.7(8)
C18 C13 C14 123.4(9)
C18 C13 O4 118.1(8)
C14 C13 O4 117.3(9)
C13 C14 C15 118.5(10)
C13 C14 C26 120.9(8)
C15 C14 C26 120.5(9)
C16 C15 C14 120.1(9)
C16 C15 H15 120.0
C14 C15 H15 120.0
C17 C16 C15 119.4(8)
C17 C16 C40 120.1(8)
C15 C16 C40 120.5(8)
C16 C17 C18 122.7(8)
C16 C17 H17 118.6
C18 C17 H17 118.6
C13 C18 C17 114.9(8)
C13 C18 C44 124.0(8)
C17 C18 C44 121.1(8)
O5 C19 C20 123.3(8)
O5 C19 C24 116.7(9)
C20 C19 C24 119.8(9)
C19 C20 C21 117.1(8)
C19 C20 C48 120.8(8)
C21 C20 C48 122.1(7)
C22 C21 C20 125.0(8)
C22 C21 H21 117.5
C20 C21 H21 117.5
C23 C22 C21 117.9(9)
C23 C22 C52 121.2(8)
C21 C22 C52 120.9(8)
C22 C23 C24 120.5(9)
C22 C23 H23 119.7
C24 C23 H23 119.7
C19 C24 C23 117.7(10)
C19 C24 C27 120.3(9)
C23 C24 C27 121.7(8)
N6 C25 C8 108.7(8)
N6 C25 H25A 110.0
C8 C25 H25A 110.0
N6 C25 H25B 110.0
C8 C25 H25B 110.0
H25A C25 H25B 108.3
N6 C26 C14 111.8(8)
N6 C26 H26A 109.3
C14 C26 H26A 109.2
N6 C26 H26B 109.3
C14 C26 H26B 109.2
H26A C26 H26B 107.9
N6 C27 C24 107.3(8)
N6 C27 H27A 110.3
C24 C27 H27A 110.3
N6 C27 H27B 110.3
C24 C27 H27B 110.3
H27A C27 H27B 108.5
O2 C28 C31 108.3(8)
O2 C28 C30 109.8(8)
C31 C28 C30 116.1(13)
O2 C28 C29 105.7(8)
C31 C28 C29 106.9(12)
C30 C28 C29 109.5(11)
C28 C29 H29A 109.5
C28 C29 H29B 109.5
H29A C29 H29B 109.5
C28 C29 H29C 109.5
H29A C29 H29C 109.5
H29B C29 H29C 109.5
C28 C30 H30A 109.5
C28 C30 H30B 109.5
H30A C30 H30B 109.5
C28 C30 H30C 109.5
H30A C30 H30C 109.5
H30B C30 H30C 109.5
C28 C31 H31A 109.5
C28 C31 H31B 109.5
H31A C31 H31B 109.5
C28 C31 H31C 109.5
H31A C31 H31C 109.5
H31B C31 H31C 109.5
C34 C32 C33 109.6(7)
C34 C32 C10 112.8(7)
C33 C32 C10 109.1(8)
C34 C32 C35 109.1(8)
C33 C32 C35 107.4(8)
C10 C32 C35 108.7(8)
C32 C33 H33A 109.5
C32 C33 H33B 109.5
H33A C33 H33B 109.5
C32 C33 H33C 109.5
H33A C33 H33C 109.5
H33B C33 H33C 109.5
C32 C34 H34A 109.5
C32 C34 H34B 109.5
H34A C34 H34B 109.5
C32 C34 H34C 109.5
H34A C34 H34C 109.5
H34B C34 H34C 109.5
C32 C35 H35A 109.5
C32 C35 H35B 109.5
H35A C35 H35B 109.5
C32 C35 H35C 109.5
H35A C35 H35C 109.5
H35B C35 H35C 109.5
C12 C36 C37 112.1(8)
C12 C36 C38 111.3(7)
C37 C36 C38 106.9(8)
C12 C36 C39 110.4(8)
C37 C36 C39 109.3(8)
C38 C36 C39 106.6(7)
C36 C37 H37A 109.5
C36 C37 H37B 109.5
H37A C37 H37B 109.5
C36 C37 H37C 109.5
H37A C37 H37C 109.5
H37B C37 H37C 109.5
C36 C38 H38A 109.5
C36 C38 H38B 109.5
H38A C38 H38B 109.5
C36 C38 H38C 109.5
H38A C38 H38C 109.5
H38B C38 H38C 109.5
C36 C39 H39A 109.5
C36 C39 H39B 109.5
H39A C39 H39B 109.5
C36 C39 H39C 109.5
H39A C39 H39C 109.5
H39B C39 H39C 109.5
C43 C40 C42 109.4(10)
C43 C40 C41 109.8(10)
C42 C40 C41 106.7(8)
C43 C40 C16 113.5(8)
C42 C40 C16 109.0(7)
C41 C40 C16 108.3(8)
C40 C41 H41A 109.5
C40 C41 H41B 109.5
H41A C41 H41B 109.5
C40 C41 H41C 109.5
H41A C41 H41C 109.5
H41B C41 H41C 109.5
C40 C42 H42A 109.5
C40 C42 H42B 109.5
H42A C42 H42B 109.5
C40 C42 H42C 109.5
H42A C42 H42C 109.5
H42B C42 H42C 109.5
C40 C43 H43A 109.5
C40 C43 H43B 109.5
H43A C43 H43B 109.5
C40 C43 H43C 109.5
H43A C43 H43C 109.5
H43B C43 H43C 109.5
C46 C44 C45 108.4(7)
C46 C44 C18 111.0(7)
C45 C44 C18 111.2(7)
C46 C44 C47 111.5(7)
C45 C44 C47 107.4(7)
C18 C44 C47 107.3(7)
C44 C45 H45A 109.5
C44 C45 H45B 109.5
H45A C45 H45B 109.5
C44 C45 H45C 109.5
H45A C45 H45C 109.5
H45B C45 H45C 109.5
C44 C46 H46A 109.5
C44 C46 H46B 109.5
H46A C46 H46B 109.5
C44 C46 H46C 109.5
H46A C46 H46C 109.5
H46B C46 H46C 109.5
C44 C47 H47A 109.5
C44 C47 H47B 109.5
H47A C47 H47B 109.5
C44 C47 H47C 109.5
H47A C47 H47C 109.5
H47B C47 H47C 109.5
C49 C48 C51 107.7(8)
C49 C48 C20 111.7(7)
C51 C48 C20 111.6(7)
C49 C48 C50 110.0(7)
C51 C48 C50 107.4(7)
C20 C48 C50 108.3(8)
C48 C49 H49A 109.5
C48 C49 H49B 109.5
H49A C49 H49B 109.5
C48 C49 H49C 109.5
H49A C49 H49C 109.5
H49B C49 H49C 109.5
C48 C50 H50A 109.5
C48 C50 H50B 109.5
H50A C50 H50B 109.5
C48 C50 H50C 109.5
H50A C50 H50C 109.5
H50B C50 H50C 109.5
C48 C51 H51A 109.5
C48 C51 H51B 109.5
H51A C51 H51B 109.5
C48 C51 H51C 109.5
H51A C51 H51C 109.5
H51B C51 H51C 109.5
C53 C52 C55 109.0(10)
C53 C52 C54 108.8(10)
C55 C52 C54 108.8(8)
C53 C52 C22 112.2(8)
C55 C52 C22 108.5(9)
C54 C52 C22 109.5(8)
C52 C53 H53A 109.5
C52 C53 H53B 109.5
H53A C53 H53B 109.5
C52 C53 H53C 109.5
H53A C53 H53C 109.5
H53B C53 H53C 109.5
C52 C54 H54A 109.5
C52 C54 H54B 109.5
H54A C54 H54B 109.5
C52 C54 H54C 109.5
H54A C54 H54C 109.5
H54B C54 H54C 109.5
C52 C55 H55A 109.5
C52 C55 H55B 109.5
H55A C55 H55B 109.5
C52 C55 H55C 109.5
H55A C55 H55C 109.5
H55B C55 H55C 109.5
C57 C56 C58 106(3)
C60 C58 C56 100(4)
C58 C60 C59 103(4)

loop_
_geom_bond_atom_site_label_1
_geom_bond_atom_site_label_2
_geom_bond_distance
Zr1 O2 1.921(5)
Zr1 O5 1.940(7)
Zr1 O3 1.955(7)
Zr1 O4 1.993(7)
Zr1 N6 2.439(7)
O2 C28 1.430(10)
O3 C7 1.379(12)
O4 C13 1.402(12)
O5 C19 1.348(12)
N6 C26 1.473(11)
N6 C25 1.472(11)
N6 C27 1.486(11)
C7 C8 1.379(14)
C7 C12 1.430(13)
C8 C9 1.387(15)
C8 C25 1.620(16)
C9 C10 1.435(14)
C9 H9 0.9500
C10 C11 1.380(12)
C10 C32 1.542(12)
C11 C12 1.402(12)
C11 H11 0.9500
C12 C36 1.514(12)
C13 C18 1.378(13)
C13 C14 1.378(14)
C14 C15 1.401(14)
C14 C26 1.587(15)
C15 C16 1.374(13)
C15 H15 0.9500
C16 C17 1.371(13)
C16 C40 1.564(11)
C17 C18 1.428(13)
C17 H17 0.9500
C18 C44 1.534(12)
C19 C20 1.393(13)
C19 C24 1.424(14)
C20 C21 1.401(12)
C20 C48 1.539(11)
C21 C22 1.366(12)
C21 H21 0.9500
C22 C23 1.367(14)
C22 C52 1.544(13)
C23 C24 1.447(15)
C23 H23 0.9500
C24 C27 1.644(15)
C25 H25A 0.9900
C25 H25B 0.9900
C26 H26A 0.9900
C26 H26B 0.9900
C27 H27A 0.9900
C27 H27B 0.9900
C28 C31 1.453(15)
C28 C30 1.465(15)
C28 C29 1.568(14)
C29 H29A 0.9800
C29 H29B 0.9800
C29 H29C 0.9800
C30 H30A 0.9800
C30 H30B 0.9800
C30 H30C 0.9800
C31 H31A 0.9800
C31 H31B 0.9800
C31 H31C 0.9800
C32 C34 1.523(12)
C32 C33 1.529(13)
C32 C35 1.569(13)
C33 H33A 0.9800
C33 H33B 0.9800
C33 H33C 0.9800
C34 H34A 0.9800
C34 H34B 0.9800
C34 H34C 0.9800
C35 H35A 0.9800
C35 H35B 0.9800
C35 H35C 0.9800
C36 C37 1.531(14)
C36 C38 1.541(11)
C36 C39 1.552(13)
C37 H37A 0.9800
C37 H37B 0.9800
C37 H37C 0.9800
C38 H38A 0.9800
C38 H38B 0.9800
C38 H38C 0.9800
C39 H39A 0.9800
C39 H39B 0.9800
C39 H39C 0.9800
C40 C43 1.491(14)
C40 C42 1.524(14)
C40 C41 1.540(15)
C41 H41A 0.9800
C41 H41B 0.9800
C41 H41C 0.9800
C42 H42A 0.9800
C42 H42B 0.9800
C42 H42C 0.9800
C43 H43A 0.9800
C43 H43B 0.9800
C43 H43C 0.9800
C44 C46 1.510(12)
C44 C45 1.531(12)
C44 C47 1.560(13)
C45 H45A 0.9800
C45 H45B 0.9800
C45 H45C 0.9800
C46 H46A 0.9800
C46 H46B 0.9800
C46 H46C 0.9800
C47 H47A 0.9800
C47 H47B 0.9800
C47 H47C 0.9800
C48 C49 1.531(13)
C48 C51 1.530(12)
C48 C50 1.574(14)
C49 H49A 0.9800
C49 H49B 0.9800
C49 H49C 0.9800
C50 H50A 0.9800
C50 H50B 0.9800
C50 H50C 0.9800
C51 H51A 0.9800
C51 H51B 0.9800
C51 H51C 0.9800
C52 C53 1.508(13)
C52 C55 1.510(17)
C52 C54 1.526(14)
C53 H53A 0.9800
C53 H53B 0.9800
C53 H53C 0.9800
C54 H54A 0.9800
C54 H54B 0.9800
C54 H54C 0.9800
C55 H55A 0.9800
C55 H55B 0.9800
C55 H55C 0.9800
C56 C57 1.45(3)
C56 C58 1.92(5)
C58 C60 1.18(5)
C59 C60 1.90(6)
